data_7249114
loop_
_publ_author_name
'Hoser, Anna'
'Zwolenik, Aleksandra'
'Makal, Anna'

_publ_section_title
;
 On the importance of low-frequency modes in predicting pressure-induced
 phase transitions.
;
_journal_issue 31
_journal_name_full 'Physical chemistry chemical physics : PCCP'
_journal_page_first 20745
_journal_page_last 20749
_journal_paper_doi 10.1039/d4cp02368d
_journal_volume 26
_journal_year 2024
_chemical_formula_moiety '2(C10 H7 O)'
_chemical_formula_sum 'C20 H14 O2'
_chemical_formula_weight 286.31
_space_group_crystal_system monoclinic
_space_group_IT_number 14
_space_group_name_Hall '-P 2ybc'
_space_group_name_H-M_alt 'P 1 21/c 1'
_atom_sites_solution_hydrogens geom
_audit_creation_date 2024-01-25
_audit_creation_method
;
Olex2 1.5-alpha
(compiled 2023.11.24 svn.r209d9fb for OlexSys, GUI svn.r6869)
;
_audit_update_record
;
2024-02-13 deposited with the CCDC.	2024-07-24 downloaded from the CCDC.
;
_cell_angle_alpha 90
_cell_angle_beta 96.68(5)
_cell_angle_gamma 90
_cell_formula_units_Z 4
_cell_length_a 7.901(2)
_cell_length_b 22.685(5)
_cell_length_c 6.897(11)
_cell_measurement_reflns_used 825
_cell_measurement_temperature 292.3(5)
_cell_measurement_theta_max 29.9840
_cell_measurement_theta_min 2.7450
_cell_volume 1228(2)
_computing_cell_refinement 'CrysAlisPro 1.171.42.36a (Rigaku OD, 2021)'
_computing_data_collection 'CrysAlisPro 1.171.42.36a (Rigaku OD, 2021)'
_computing_data_reduction 'CrysAlisPro 1.171.42.36a (Rigaku OD, 2021)'
_computing_molecular_graphics 'Olex2 1.5-alpha (Dolomanov et al., 2009)'
_computing_publication_material 'Olex2 1.5-alpha (Dolomanov et al., 2009)'
_computing_structure_refinement 'SHELXL 2013/2 (Sheldrick, 2015)'
_computing_structure_solution 'SHELXT 2018/2 (Sheldrick, 2018)'
_diffrn_ambient_pressure 2000000
_diffrn_ambient_temperature 292.15
_diffrn_crystal_treatment 'pressurized slowly/rapidly in paratone oil as a hydrostatic medium'
_diffrn_detector_area_resol_mean 5.2195
_diffrn_detector_type Atlas
_diffrn_measured_fraction_theta_full 0.492
_diffrn_measured_fraction_theta_max 0.479
_diffrn_measurement_details
;
List of Runs (angles in degrees, time in seconds):

  # Type    Start    End  Width  t~exp~   \w     \q     \k     \f   Frames
#--------------------------------------------------------------------------
  1  \w    -44.00  26.00   0.50   25.00    --    2.10  13.00  -3.00  140
  2  \w    -22.00   4.00   0.50   75.00    --   18.10 -19.00-150.00   52
  3  \w     -7.00  18.00   0.50   75.00    --   18.10  53.00 162.00   50
  4  \w     -7.00  18.00   0.50   75.00    --   18.10  53.00 -17.00   50
  5  \w      6.00  31.00   0.50   75.00    --   18.10  13.00  -3.00   50
  6  \w    -18.00   8.00   0.50   75.00    --  -19.97 -26.00   7.00   52
  7  \w    -10.00  11.00   0.50   75.00    --  -19.97 -70.00-157.00   42
  8  \w    -18.00   7.00   0.50   75.00    --  -19.97 -53.00  17.00   50
;
_diffrn_measurement_device 'four-circle diffractometer'
_diffrn_measurement_device_type 'SuperNova, Dual, Cu at home/near, Atlas'
_diffrn_measurement_method '\w scans'
_diffrn_measurement_specimen_support 'Diamond Anvil Cell, effective opening angle of 50 deg.'
_diffrn_radiation_type MoK\a
_diffrn_radiation_wavelength 0.71073
_diffrn_reflns_av_R_equivalents 0.1322
_diffrn_reflns_av_unetI/netI 0.1659
_diffrn_reflns_Laue_measured_fraction_full 0.492
_diffrn_reflns_Laue_measured_fraction_max 0.479
_diffrn_reflns_limit_h_max 9
_diffrn_reflns_limit_h_min -9
_diffrn_reflns_limit_k_max 26
_diffrn_reflns_limit_k_min -28
_diffrn_reflns_limit_l_max 4
_diffrn_reflns_limit_l_min -3
_diffrn_reflns_number 4771
_diffrn_reflns_point_group_measured_fraction_full 0.492
_diffrn_reflns_point_group_measured_fraction_max 0.479
_diffrn_reflns_theta_full 25.242
_diffrn_reflns_theta_max 26.371
_diffrn_reflns_theta_min 2.595
_exptl_absorpt_coefficient_mu 0.099
_exptl_absorpt_correction_T_max 1.00000
_exptl_absorpt_correction_T_min 0.27933
_exptl_absorpt_correction_type multi-scan
_exptl_absorpt_process_details
;
CrysAlisPro 1.171.42.36a (Rigaku Oxford Diffraction, 2021)
Empirical absorption correction using spherical harmonics,
implemented in SCALE3 ABSPACK scaling algorithm.
;
_exptl_crystal_colour 'clear yellow'
_exptl_crystal_colour_lustre clear
_exptl_crystal_colour_primary yellow
_exptl_crystal_density_diffrn 1.549
_exptl_crystal_description plate
_exptl_crystal_F_000 600
_exptl_crystal_preparation 'Mounted in a Diamond-Anvil Cell using paratone oil as pressure medium.'
_exptl_crystal_pressure_history 'Pressurized to 1.98 GPa.'
_exptl_crystal_size_max 0.25
_exptl_crystal_size_mid 0.12
_exptl_crystal_size_min 0.08
_refine_diff_density_max 0.278
_refine_diff_density_min -0.209
_refine_diff_density_rms 0.059
_refine_ls_extinction_coef 0.011(10)
_refine_ls_extinction_expression Fc^*^=kFc[1+0.001xFc^2^\l^3^/sin(2\q)]^-1/4^
_refine_ls_extinction_method SHELXL
_refine_ls_goodness_of_fit_ref 1.034
_refine_ls_hydrogen_treatment constr
_refine_ls_matrix_type full
_refine_ls_number_parameters 202
_refine_ls_number_reflns 1204
_refine_ls_number_restraints 108
_refine_ls_restrained_S_all 0.995
_refine_ls_R_factor_all 0.2403
_refine_ls_R_factor_gt 0.1015
_refine_ls_shift/su_max 0.000
_refine_ls_shift/su_mean 0.000
_refine_ls_structure_factor_coef Fsqd
_refine_ls_weighting_details
;
 w=1/[\s^2^(Fo^2^)+(0.1658P)^2^+0.3370P]
 where P=(Fo^2^+2Fc^2^)/3
;
_refine_ls_weighting_scheme calc
_refine_ls_wR_factor_gt 0.2506
_refine_ls_wR_factor_ref 0.3586
_reflns_Friedel_coverage 0.000
_reflns_number_gt 436
_reflns_number_total 1204
_reflns_threshold_expression 'I > 2\s(I)'
_cod_data_source_file d4cp02368d2.cif
_cod_data_source_block 2papb_2p0gpa
_cod_depositor_comments 'Adding full bibliography for 7249110--7249118.cif.'
_cod_database_code 7249114
_shelxl_version_number 2013-2
_shelx_space_group_comment
;
The symmetry employed for this shelxl refinement is uniquely defined
by the following loop, which should always be used as a source of
symmetry information in preference to the above space-group names.
They are only intended as comments.
;
_olex2_refinement_description
;
1. Fixed Uiso
 At 1.2 times of:
  All C(H) groups
 At 1.5 times of:
  All C(H,H,H) groups
2. Rigid body (RIGU) restrains
 C1B, C2B, C3B, C4B, C5B, C6B, C7B, C8B
 with sigma for 1-2 distances of 0.004 and sigma for 1-3 distances of 0.004
 C1A, C2A, C3A, C4A, C5A, C6A, C7A, C8A
 with sigma for 1-2 distances of 0.004 and sigma for 1-3 distances of 0.004
3.a Aromatic/amide H refined with riding coordinates:
 C1A(H1A), C5A(H5A), C6A(H6A), C7A(H7A), C1B(H1B), C5B(H5B), C6B(H6B), C7B(H7B)
3.b Idealised Me refined as rotating group:
 C10A(H10A,H10B,H10C), C10B(H10D,H10E,H10F)
;
_olex2_submission_special_instructions 'No special instructions were received'
_oxdiff_exptl_absorpt_empirical_details
;
Empirical correction (ABSPACK) includes:
- Absorption correction using spherical harmonics
- Frame scaling
;

loop_
_space_group_symop_operation_xyz
'x, y, z'
'-x, y+1/2, -z+1/2'
'-x, -y, -z'
'x, -y-1/2, z-1/2'

loop_
_atom_site_label
_atom_site_type_symbol
_atom_site_fract_x
_atom_site_fract_y
_atom_site_fract_z
_atom_site_U_iso_or_equiv
_atom_site_adp_type
_atom_site_occupancy
_atom_site_site_symmetry_order
_atom_site_calc_flag
_atom_site_refinement_flags_posn
_atom_site_refinement_flags_adp
_atom_site_refinement_flags_occupancy
_atom_site_disorder_assembly
_atom_site_disorder_group
O1A O 0.6029(9) 0.2917(3) 0.527(2) 0.108(8) Uani 1 1 d . . . . .
C1A C 0.3997(10) 0.3952(3) 0.535(3) 0.042(7) Uani 1 1 d . U . . .
H1A H 0.3862 0.3544 0.5336 0.050 Uiso 1 1 calc R U . . .
C2A C 0.5581(10) 0.4196(3) 0.482(3) 0.048(7) Uani 1 1 d . U . . .
C3A C 0.5696(9) 0.4822(3) 0.479(3) 0.049(7) Uani 1 1 d . U . . .
C4A C 0.7163(11) 0.5103(3) 0.416(3) 0.047(7) Uani 1 1 d . U . . .
C5A C 0.7256(12) 0.5720(3) 0.415(3) 0.061(9) Uani 1 1 d . U . . .
H5A H 0.8224 0.5901 0.3780 0.073 Uiso 1 1 calc R U . . .
C6A C 0.8524(11) 0.4749(3) 0.372(3) 0.049(7) Uani 1 1 d . U . . .
H6A H 0.9515 0.4926 0.3399 0.058 Uiso 1 1 calc R U . . .
C7A C 0.8412(11) 0.4150(4) 0.375(3) 0.058(7) Uani 1 1 d . U . . .
H7A H 0.9304 0.3930 0.3354 0.070 Uiso 1 1 calc R U . . .
C8A C 0.7018(11) 0.3847(3) 0.436(3) 0.047(7) Uani 1 1 d . U . . .
C9A C 0.7073(12) 0.3203(3) 0.453(3) 0.067(10) Uani 1 1 d . . . . .
C10A C 0.8492(13) 0.2879(4) 0.373(4) 0.093(11) Uani 1 1 d . . . . .
H10A H 0.8755 0.2528 0.4485 0.140 Uiso 1 1 calc R U . . .
H10B H 0.9482 0.3126 0.3803 0.140 Uiso 1 1 calc R U . . .
H10C H 0.8148 0.2774 0.2395 0.140 Uiso 1 1 calc R U . . .
O1B O 0.0752(7) 0.1527(2) 0.4981(19) 0.098(7) Uani 1 1 d . . . . .
C1B C 0.2138(10) 0.0347(3) 0.599(3) 0.044(7) Uani 1 1 d . U . . .
H1B H 0.1230 0.0560 0.6380 0.052 Uiso 1 1 calc R U . . .
C2B C 0.3588(9) 0.0663(3) 0.534(3) 0.042(6) Uani 1 1 d . U . . .
C3B C 0.5014(10) 0.0314(3) 0.493(3) 0.051(7) Uani 1 1 d . U . . .
C4B C 0.6490(10) 0.0606(3) 0.438(3) 0.061(7) Uani 1 1 d . U . . .
C5B C 0.7904(9) 0.0254(3) 0.397(3) 0.051(7) Uani 1 1 d . U . . .
H5B H 0.8889 0.0440 0.3675 0.062 Uiso 1 1 calc R U . . .
C6B C 0.6557(10) 0.1214(3) 0.440(3) 0.063(8) Uani 1 1 d . U . . .
H6B H 0.7542 0.1406 0.4122 0.075 Uiso 1 1 calc R U . . .
C7B C 0.5167(10) 0.1542(3) 0.483(3) 0.058(7) Uani 1 1 d . U . . .
H7B H 0.5236 0.1951 0.4818 0.070 Uiso 1 1 calc R U . . .
C8B C 0.3687(10) 0.1280(3) 0.527(3) 0.049(7) Uani 1 1 d . U . . .
C9B C 0.2214(11) 0.1666(3) 0.559(3) 0.088(11) Uani 1 1 d . . . . .
C10B C 0.2560(13) 0.2235(3) 0.659(3) 0.084(13) Uani 1 1 d . . . . .
H10D H 0.1598 0.2491 0.6303 0.126 Uiso 1 1 calc R U . . .
H10E H 0.3549 0.2412 0.6152 0.126 Uiso 1 1 calc R U . . .
H10F H 0.2760 0.2171 0.7978 0.126 Uiso 1 1 calc R U . . .

loop_
_atom_site_aniso_label
_atom_site_aniso_U_11
_atom_site_aniso_U_22
_atom_site_aniso_U_33
_atom_site_aniso_U_23
_atom_site_aniso_U_13
_atom_site_aniso_U_12
O1A 0.102(5) 0.049(4) 0.18(3) -0.013(6) 0.062(9) -0.008(4)
C1A 0.063(4) 0.033(4) 0.03(2) -0.002(6) 0.009(7) -0.018(3)
C2A 0.056(4) 0.047(4) 0.04(2) -0.007(5) 0.013(7) -0.005(3)
C3A 0.056(4) 0.045(4) 0.05(2) -0.004(5) 0.012(8) -0.008(3)
C4A 0.058(4) 0.053(4) 0.03(2) -0.013(5) 0.006(7) -0.018(3)
C5A 0.063(5) 0.050(4) 0.07(3) -0.010(6) 0.010(9) -0.012(3)
C6A 0.055(4) 0.061(4) 0.03(2) -0.003(6) 0.013(7) -0.010(3)
C7A 0.061(5) 0.066(4) 0.05(2) -0.009(6) 0.017(8) -0.012(3)
C8A 0.056(4) 0.054(4) 0.03(2) -0.007(6) 0.009(7) -0.006(3)
C9A 0.059(5) 0.049(5) 0.09(3) 0.001(8) 0.013(9) -0.004(4)
C10A 0.087(7) 0.061(6) 0.14(4) 0.012(11) 0.030(11) 0.023(5)
O1B 0.047(3) 0.060(3) 0.18(2) -0.015(6) 0.005(6) 0.007(3)
C1B 0.043(4) 0.049(4) 0.04(2) 0.000(6) 0.003(7) 0.004(3)
C2B 0.038(3) 0.044(4) 0.04(2) 0.006(5) 0.006(6) 0.002(3)
C3B 0.043(3) 0.040(4) 0.07(2) -0.010(5) 0.007(6) -0.001(3)
C4B 0.043(4) 0.048(4) 0.09(2) -0.003(5) 0.016(7) -0.001(3)
C5B 0.041(4) 0.046(4) 0.07(2) -0.003(6) 0.005(7) -0.003(3)
C6B 0.043(4) 0.046(4) 0.10(2) -0.004(5) 0.019(7) -0.001(3)
C7B 0.052(4) 0.042(4) 0.08(2) 0.011(6) 0.020(7) 0.001(3)
C8B 0.050(4) 0.038(4) 0.06(2) 0.002(5) 0.016(7) 0.003(3)
C9B 0.058(5) 0.036(5) 0.17(3) 0.003(8) 0.036(9) 0.002(4)
C10B 0.071(6) 0.064(6) 0.12(4) 0.006(8) 0.031(11) 0.012(4)

loop_
_atom_type_symbol
_atom_type_description
_atom_type_scat_dispersion_real
_atom_type_scat_dispersion_imag
_atom_type_scat_source
C C 0.0033 0.0016 'International Tables Vol C Tables 4.2.6.8 and 6.1.1.4'
H H 0.0000 0.0000 'International Tables Vol C Tables 4.2.6.8 and 6.1.1.4'
O O 0.0106 0.0060 'International Tables Vol C Tables 4.2.6.8 and 6.1.1.4'

loop_
_geom_angle_atom_site_label_1
_geom_angle_atom_site_label_2
_geom_angle_atom_site_label_3
_geom_angle
_geom_angle_site_symmetry_1
_geom_angle_site_symmetry_3
_geom_angle_publ_flag
C2A C1A H1A 118.5 . . ?
C5A C1A H1A 118.5 3_666 . ?
C5A C1A C2A 123.0(7) 3_666 . ?
C3A C2A C1A 116.2(8) . . ?
C3A C2A C8A 119.3(8) . . ?
C8A C2A C1A 124.5(7) . . ?
C2A C3A C4A 120.2(8) . . ?
C3A C3A C2A 120.9(9) 3_666 . ?
C3A C3A C4A 118.6(9) 3_666 . ?
C5A C4A C3A 119.4(9) . . ?
C5A C4A C6A 121.8(9) . . ?
C6A C4A C3A 118.6(7) . . ?
C1A C5A C4A 121.5(10) 3_666 . ?
C1A C5A H5A 119.3 3_666 . ?
C4A C5A H5A 119.3 . . ?
C4A C6A H6A 119.5 . . ?
C7A C6A C4A 120.9(8) . . ?
C7A C6A H6A 119.5 . . ?
C6A C7A H7A 118.4 . . ?
C6A C7A C8A 123.2(10) . . ?
C8A C7A H7A 118.4 . . ?
C2A C8A C9A 122.9(9) . . ?
C7A C8A C2A 117.5(8) . . ?
C7A C8A C9A 119.6(9) . . ?
O1A C9A C8A 123.6(11) . . ?
O1A C9A C10A 117.9(8) . . ?
C8A C9A C10A 118.6(11) . . ?
C9A C10A H10A 109.5 . . ?
C9A C10A H10B 109.5 . . ?
C9A C10A H10C 109.5 . . ?
H10A C10A H10B 109.5 . . ?
H10A C10A H10C 109.5 . . ?
H10B C10A H10C 109.5 . . ?
C2B C1B H1B 119.5 . . ?
C5B C1B H1B 119.5 3_656 . ?
C5B C1B C2B 121.1(9) 3_656 . ?
C3B C2B C1B 116.9(7) . . ?
C8B C2B C1B 123.3(8) . . ?
C8B C2B C3B 119.7(8) . . ?
C3B C3B C2B 121.3(10) 3_656 . ?
C3B C3B C4B 119.9(10) 3_656 . ?
C4B C3B C2B 118.8(7) . . ?
C5B C4B C3B 118.2(7) . . ?
C6B C4B C3B 119.5(8) . . ?
C6B C4B C5B 122.1(8) . . ?
C1B C5B C4B 122.3(8) 3_656 . ?
C1B C5B H5B 118.8 3_656 . ?
C4B C5B H5B 118.8 . . ?
C4B C6B H6B 119.8 . . ?
C4B C6B C7B 120.5(8) . . ?
C7B C6B H6B 119.8 . . ?
C6B C7B H7B 119.0 . . ?
C8B C7B C6B 122.0(7) . . ?
C8B C7B H7B 119.0 . . ?
C2B C8B C9B 122.0(7) . . ?
C7B C8B C2B 119.4(7) . . ?
C7B C8B C9B 118.5(7) . . ?
O1B C9B C8B 121.2(11) . . ?
O1B C9B C10B 120.2(8) . . ?
C10B C9B C8B 118.5(9) . . ?
C9B C10B H10D 109.5 . . ?
C9B C10B H10E 109.5 . . ?
C9B C10B H10F 109.5 . . ?
H10D C10B H10E 109.5 . . ?
H10D C10B H10F 109.5 . . ?
H10E C10B H10F 109.5 . . ?

loop_
_geom_bond_atom_site_label_1
_geom_bond_atom_site_label_2
_geom_bond_distance
_geom_bond_site_symmetry_2
_geom_bond_publ_flag
O1A C9A 1.212(13) . ?
C1A H1A 0.9300 . ?
C1A C2A 1.454(11) . ?
C1A C5A 1.316(12) 3_666 ?
C2A C3A 1.422(10) . ?
C2A C8A 1.449(12) . ?
C3A C3A 1.421(15) 3_666 ?
C3A C4A 1.434(12) . ?
C4A C5A 1.401(10) . ?
C4A C6A 1.404(11) . ?
C5A C1A 1.316(12) 3_666 ?
C5A H5A 0.9300 . ?
C6A H6A 0.9300 . ?
C6A C7A 1.363(10) . ?
C7A H7A 0.9300 . ?
C7A C8A 1.402(13) . ?
C8A C9A 1.466(11) . ?
C9A C10A 1.498(15) . ?
C10A H10A 0.9600 . ?
C10A H10B 0.9600 . ?
C10A H10C 0.9600 . ?
O1B C9B 1.224(12) . ?
C1B H1B 0.9300 . ?
C1B C2B 1.463(12) . ?
C1B C5B 1.364(9) 3_656 ?
C2B C3B 1.432(11) . ?
C2B C8B 1.405(10) . ?
C3B C3B 1.427(14) 3_656 ?
C3B C4B 1.432(13) . ?
C4B C5B 1.427(11) . ?
C4B C6B 1.380(10) . ?
C5B C1B 1.364(9) 3_656 ?
C5B H5B 0.9300 . ?
C6B H6B 0.9300 . ?
C6B C7B 1.387(11) . ?
C7B H7B 0.9300 . ?
C7B C8B 1.376(11) . ?
C8B C9B 1.494(11) . ?
C9B C10B 1.474(17) . ?
C10B H10D 0.9600 . ?
C10B H10E 0.9600 . ?
C10B H10F 0.9600 . ?

loop_
_geom_torsion_atom_site_label_1
_geom_torsion_atom_site_label_2
_geom_torsion_atom_site_label_3
_geom_torsion_atom_site_label_4
_geom_torsion
_geom_torsion_site_symmetry_1
_geom_torsion_site_symmetry_2
_geom_torsion_site_symmetry_3
_geom_torsion_site_symmetry_4
_geom_torsion_publ_flag
C1A C2A C3A C3A -2(3) . . . 3_666 ?
C1A C2A C3A C4A -175.9(14) . . . . ?
C1A C2A C8A C7A 175.9(16) . . . . ?
C1A C2A C8A C9A -5(3) . . . . ?
C2A C3A C4A C5A -179.9(16) . . . . ?
C2A C3A C4A C6A -5(2) . . . . ?
C2A C8A C9A O1A -9(3) . . . . ?
C2A C8A C9A C10A 170.9(16) . . . . ?
C3A C2A C8A C7A -5(3) . . . . ?
C3A C2A C8A C9A 174.2(18) . . . . ?
C3A C3A C4A C5A 6(3) 3_666 . . . ?
C3A C3A C4A C6A -179(2) 3_666 . . . ?
C3A C4A C5A C1A -2(3) . . . 3_666 ?
C3A C4A C6A C7A 4(3) . . . . ?
C4A C6A C7A C8A -5(3) . . . . ?
C5A C1A C2A C3A -2(3) 3_666 . . . ?
C5A C1A C2A C8A 176.8(17) 3_666 . . . ?
C5A C4A C6A C7A 179.6(18) . . . . ?
C6A C4A C5A C1A -177.0(17) . . . 3_666 ?
C6A C7A C8A C2A 5(3) . . . . ?
C6A C7A C8A C9A -174.2(19) . . . . ?
C7A C8A C9A O1A 170.2(17) . . . . ?
C7A C8A C9A C10A -10(3) . . . . ?
C8A C2A C3A C3A 179.0(19) . . . 3_666 ?
C8A C2A C3A C4A 5(3) . . . . ?
C1B C2B C3B C3B 2(3) . . . 3_656 ?
C1B C2B C3B C4B -177.3(15) . . . . ?
C1B C2B C8B C7B 173.7(15) . . . . ?
C1B C2B C8B C9B -8(3) . . . . ?
C2B C3B C4B C5B 179.9(15) . . . . ?
C2B C3B C4B C6B 5(3) . . . . ?
C2B C8B C9B O1B -38(3) . . . . ?
C2B C8B C9B C10B 145.1(17) . . . . ?
C3B C2B C8B C7B -1(3) . . . . ?
C3B C2B C8B C9B 177.1(16) . . . . ?
C3B C3B C4B C5B 0(3) 3_656 . . . ?
C3B C3B C4B C6B -175(2) 3_656 . . . ?
C3B C4B C5B C1B 3(3) . . . 3_656 ?
C3B C4B C6B C7B -4(3) . . . . ?
C4B C6B C7B C8B 1(3) . . . . ?
C5B C1B C2B C3B -6(2) 3_656 . . . ?
C5B C1B C2B C8B 179.6(17) 3_656 . . . ?
C5B C4B C6B C7B -179.0(18) . . . . ?
C6B C4B C5B C1B 177.9(18) . . . 3_656 ?
C6B C7B C8B C2B 2(3) . . . . ?
C6B C7B C8B C9B -176.4(17) . . . . ?
C7B C8B C9B O1B 140.3(17) . . . . ?
C7B C8B C9B C10B -37(2) . . . . ?
C8B C2B C3B C3B 177(2) . . . 3_656 ?
C8B C2B C3B C4B -2(3) . . . . ?
